data_2018769
loop_
_publ_author_name
'Insuasty, Alberto'
'Insuasty, Braulio'
'Cobo, Justo'
'Glidewell, Christopher'

_publ_section_title
;
 (<i>Z</i>)-5-[4-(Dimethylamino)benzylidene]-2-(piperidin-1-yl)-1,3-thiazolidin-4(5<i>H</i>)-one
;
_journal_coeditor_code YF3021
_journal_issue 1
_journal_name_full 'Acta Crystallographica Section C'
_journal_page_first 74
_journal_page_last 76
_journal_paper_doi 10.1107/S0108270112047956
_journal_volume 69
_journal_year 2013
_chemical_formula_iupac 'C17 H21 N3 O S'
_chemical_formula_moiety 'C17 H21 N3 O S'
_chemical_formula_sum 'C17 H21 N3 O S'
_chemical_formula_weight 315.44
_chemical_name_systematic
;
(<i>Z</i>)-5-[4-(Dimethylamino)benzylidene]-2-(piperidin-1-yl)-
1,3-thiazolidin-4(5<i>H</i>)-one
;
_space_group_IT_number 14
_symmetry_cell_setting monoclinic
_symmetry_space_group_name_Hall '-P 2yn'
_symmetry_space_group_name_H-M 'P 1 21/n 1'
_atom_sites_solution_hydrogens geom
_atom_sites_solution_primary direct
_atom_sites_solution_secondary difmap
_cell_angle_alpha 90.00
_cell_angle_beta 106.904(9)
_cell_angle_gamma 90.00
_cell_formula_units_Z 4
_cell_length_a 12.7125(14)
_cell_length_b 7.8246(4)
_cell_length_c 16.579(2)
_cell_measurement_reflns_used 3627
_cell_measurement_temperature 120(2)
_cell_measurement_theta_max 27.50
_cell_measurement_theta_min 2.90
_cell_volume 1577.9(3)
_computing_cell_refinement 'DIRAX/LSQ (Duisenberg <i>et al.</i>, 2000)'
_computing_data_collection 'COLLECT (Hooft, 1999)'
_computing_data_reduction 'EVALCCD (Duisenberg <i>et al.</i>, 2003)'
_computing_molecular_graphics 'PLATON (Spek, 2009)'
_computing_publication_material 'SHELXL97 (Sheldrick, 2008) and PLATON (Spek, 2009)'
_computing_structure_refinement 'SHELXL97 (Sheldrick, 2008)'
_computing_structure_solution 'SIR2004 (Burla <i>et al.</i>, 2005)'
_diffrn_ambient_temperature 120(2)
_diffrn_detector_area_resol_mean 9.091
_diffrn_measured_fraction_theta_full 0.999
_diffrn_measured_fraction_theta_max 0.999
_diffrn_measurement_device_type 'Bruker--Nonius KappaCCD'
_diffrn_measurement_method '\f and \w scans'
_diffrn_radiation_monochromator graphite
_diffrn_radiation_source 'Bruker--Nonius FR591 rotating anode'
_diffrn_radiation_type 'Mo K\a'
_diffrn_radiation_wavelength 0.71073
_diffrn_reflns_av_R_equivalents 0.0979
_diffrn_reflns_av_sigmaI/netI 0.0787
_diffrn_reflns_limit_h_max 16
_diffrn_reflns_limit_h_min -16
_diffrn_reflns_limit_k_max 10
_diffrn_reflns_limit_k_min -10
_diffrn_reflns_limit_l_max 21
_diffrn_reflns_limit_l_min -21
_diffrn_reflns_number 27613
_diffrn_reflns_theta_full 27.50
_diffrn_reflns_theta_max 27.50
_diffrn_reflns_theta_min 2.90
_diffrn_standards_decay_% 0
_diffrn_standards_interval_count 0
_diffrn_standards_interval_time 0
_diffrn_standards_number 0
_exptl_absorpt_coefficient_mu 0.211
_exptl_absorpt_correction_T_max 0.967
_exptl_absorpt_correction_T_min 0.913
_exptl_absorpt_correction_type multi-scan
_exptl_absorpt_process_details '(SADABS; Sheldrick, 2003)'
_exptl_crystal_colour colourless
_exptl_crystal_density_diffrn 1.328
_exptl_crystal_density_method 'not measured'
_exptl_crystal_description block
_exptl_crystal_F_000 672
_exptl_crystal_size_max 0.44
_exptl_crystal_size_mid 0.25
_exptl_crystal_size_min 0.16
_refine_diff_density_max 0.335
_refine_diff_density_min -0.356
_refine_ls_extinction_method none
_refine_ls_goodness_of_fit_ref 1.045
_refine_ls_hydrogen_treatment constr
_refine_ls_matrix_type full
_refine_ls_number_parameters 201
_refine_ls_number_reflns 3627
_refine_ls_number_restraints 0
_refine_ls_restrained_S_all 1.045
_refine_ls_R_factor_all 0.1193
_refine_ls_R_factor_gt 0.0539
_refine_ls_shift/su_max 0.001
_refine_ls_shift/su_mean 0.000
_refine_ls_structure_factor_coef Fsqd
_refine_ls_weighting_details 'w=1/[\s^2^(Fo^2^)+(0.0597P)^2^+0.6166P] where P=(Fo^2^+2Fc^2^)/3'
_refine_ls_weighting_scheme calc
_refine_ls_wR_factor_gt 0.1129
_refine_ls_wR_factor_ref 0.1396
_reflns_number_gt 2147
_reflns_number_total 3627
_reflns_threshold_expression I>2\s(I)
_cod_data_source_file yf3021.cif
_cod_data_source_block I
_cod_original_sg_symbol_H-M 'P 21/n'
_cod_database_code 2018769
_cod_database_fobs_code 2018769

loop_
_symmetry_equiv_pos_as_xyz
'x, y, z'
'-x+1/2, y+1/2, -z+1/2'
'-x, -y, -z'
'x-1/2, -y-1/2, z-1/2'

loop_
_atom_site_type_symbol
_atom_site_label
_atom_site_fract_x
_atom_site_fract_y
_atom_site_fract_z
_atom_site_U_iso_or_equiv
_atom_site_adp_type
_atom_site_calc_flag
_atom_site_refinement_flags
_atom_site_occupancy
_atom_site_symmetry_multiplicity
S S1 0.57880(5) 0.35790(8) 0.60139(4) 0.0247(2) Uani d . 1 1
C C2 0.7183(2) 0.3012(3) 0.61626(15) 0.0227(6) Uani d . 1 1
N N3 0.79382(17) 0.4167(3) 0.64922(13) 0.0250(5) Uani d . 1 1
C C4 0.7471(2) 0.5646(3) 0.66841(16) 0.0246(6) Uani d . 1 1
O O4 0.80069(15) 0.6917(2) 0.69924(12) 0.0310(5) Uani d . 1 1
C C5 0.6244(2) 0.5547(3) 0.64865(15) 0.0224(6) Uani d . 1 1
N N21 0.74172(17) 0.1446(3) 0.59428(14) 0.0261(5) Uani d . 1 1
C C22 0.6587(2) 0.0147(3) 0.55802(18) 0.0329(7) Uani d . 1 1
H H22A 0.5845 0.0660 0.5453 0.039 Uiso calc R 1 1
H H22B 0.6637 -0.0785 0.5994 0.039 Uiso calc R 1 1
C C23 0.6756(2) -0.0578(4) 0.47794(18) 0.0344(7) Uani d . 1 1
H H23A 0.6624 0.0328 0.4345 0.041 Uiso calc R 1 1
H H23B 0.6218 -0.1507 0.4563 0.041 Uiso calc R 1 1
C C24 0.7922(2) -0.1276(4) 0.49418(18) 0.0330(7) Uani d . 1 1
H H24A 0.8024 -0.2277 0.5322 0.040 Uiso calc R 1 1
H H24B 0.8035 -0.1654 0.4403 0.040 Uiso calc R 1 1
C C25 0.8761(2) 0.0094(4) 0.53403(17) 0.0308(7) Uani d . 1 1
H H25A 0.8726 0.1018 0.4926 0.037 Uiso calc R 1 1
H H25B 0.9508 -0.0408 0.5489 0.037 Uiso calc R 1 1
C C26 0.8557(2) 0.0845(4) 0.61281(17) 0.0293(6) Uani d . 1 1
H H26A 0.8701 -0.0034 0.6576 0.035 Uiso calc R 1 1
H H26B 0.9067 0.1811 0.6335 0.035 Uiso calc R 1 1
C C57 0.5648(2) 0.6763(3) 0.67246(16) 0.0235(6) Uani d . 1 1
H H57 0.6056 0.7730 0.6990 0.028 Uiso calc R 1 1
C C51 0.4478(2) 0.6830(3) 0.66400(16) 0.0220(6) Uani d . 1 1
C C52 0.4111(2) 0.7902(3) 0.71806(16) 0.0250(6) Uani d . 1 1
H H52 0.4627 0.8628 0.7556 0.030 Uiso calc R 1 1
C C53 0.3030(2) 0.7941(3) 0.71881(16) 0.0249(6) Uani d . 1 1
H H53 0.2821 0.8663 0.7576 0.030 Uiso calc R 1 1
C C54 0.2231(2) 0.6920(3) 0.66267(16) 0.0224(6) Uani d . 1 1
C C55 0.2576(2) 0.5921(3) 0.60410(15) 0.0235(6) Uani d . 1 1
H H55 0.2050 0.5282 0.5627 0.028 Uiso calc R 1 1
C C56 0.3677(2) 0.5865(3) 0.60647(16) 0.0224(6) Uani d . 1 1
H H56 0.3891 0.5148 0.5678 0.027 Uiso calc R 1 1
N N54 0.11585(17) 0.6904(3) 0.66440(13) 0.0267(5) Uani d . 1 1
C C58 0.0840(2) 0.7813(4) 0.73049(17) 0.0298(6) Uani d . 1 1
H H58A 0.1321 0.7469 0.7857 0.045 Uiso calc R 1 1
H H58B 0.0076 0.7535 0.7269 0.045 Uiso calc R 1 1
H H58C 0.0908 0.9047 0.7232 0.045 Uiso calc R 1 1
C C59 0.0342(2) 0.5876(3) 0.60426(16) 0.0276(6) Uani d . 1 1
H H59A 0.0246 0.6312 0.5472 0.041 Uiso calc R 1 1
H H59B -0.0360 0.5939 0.6175 0.041 Uiso calc R 1 1
H H59C 0.0590 0.4685 0.6076 0.041 Uiso calc R 1 1

loop_
_atom_site_aniso_label
_atom_site_aniso_U_11
_atom_site_aniso_U_22
_atom_site_aniso_U_33
_atom_site_aniso_U_12
_atom_site_aniso_U_13
_atom_site_aniso_U_23
S1 0.0176(3) 0.0263(4) 0.0309(4) -0.0001(3) 0.0079(3) -0.0016(3)
C2 0.0212(14) 0.0272(15) 0.0206(14) -0.0006(11) 0.0073(11) 0.0024(11)
N3 0.0194(12) 0.0280(13) 0.0278(12) -0.0018(10) 0.0073(10) -0.0002(10)
C4 0.0231(15) 0.0285(15) 0.0251(15) 0.0018(12) 0.0117(12) 0.0026(12)
O4 0.0227(10) 0.0319(11) 0.0388(12) -0.0057(9) 0.0097(9) -0.0063(9)
C5 0.0220(14) 0.0260(14) 0.0193(14) -0.0027(11) 0.0065(11) 0.0025(11)
N21 0.0184(11) 0.0252(12) 0.0349(13) 0.0017(10) 0.0081(10) -0.0027(10)
C22 0.0211(15) 0.0263(15) 0.0510(19) -0.0003(12) 0.0100(13) -0.0021(14)
C23 0.0305(17) 0.0293(16) 0.0397(18) -0.0023(13) 0.0044(13) -0.0045(13)
C24 0.0332(17) 0.0341(16) 0.0317(16) 0.0067(14) 0.0094(13) -0.0048(13)
C25 0.0281(16) 0.0320(16) 0.0352(16) 0.0063(13) 0.0136(13) 0.0035(13)
C26 0.0185(14) 0.0311(15) 0.0389(17) 0.0047(12) 0.0090(12) 0.0011(13)
C57 0.0219(14) 0.0256(15) 0.0242(14) -0.0022(11) 0.0086(11) 0.0016(11)
C51 0.0197(13) 0.0226(14) 0.0244(14) 0.0012(11) 0.0078(11) 0.0046(11)
C52 0.0239(15) 0.0238(14) 0.0270(15) -0.0009(11) 0.0067(12) -0.0038(12)
C53 0.0249(15) 0.0246(14) 0.0263(15) 0.0027(12) 0.0091(12) -0.0016(12)
C54 0.0199(14) 0.0235(14) 0.0246(14) 0.0008(11) 0.0076(11) 0.0023(11)
C55 0.0217(14) 0.0267(14) 0.0210(14) -0.0010(11) 0.0044(11) -0.0013(11)
C56 0.0247(14) 0.0224(14) 0.0214(14) 0.0013(11) 0.0087(11) -0.0001(11)
N54 0.0193(12) 0.0330(13) 0.0284(12) -0.0022(10) 0.0080(10) -0.0059(10)
C58 0.0218(14) 0.0394(16) 0.0308(15) 0.0045(13) 0.0116(12) -0.0038(13)
C59 0.0205(14) 0.0324(15) 0.0282(15) 0.0006(12) 0.0044(11) 0.0004(12)

loop_
_atom_type_symbol
_atom_type_description
_atom_type_scat_dispersion_real
_atom_type_scat_dispersion_imag
_atom_type_scat_source
C C 0.0033 0.0016 'International Tables Vol C Tables 4.2.6.8 and 6.1.1.4'
H H 0.0000 0.0000 'International Tables Vol C Tables 4.2.6.8 and 6.1.1.4'
N N 0.0061 0.0033 'International Tables Vol C Tables 4.2.6.8 and 6.1.1.4'
O O 0.0106 0.0060 'International Tables Vol C Tables 4.2.6.8 and 6.1.1.4'
S S 0.1246 0.1234 'International Tables Vol C Tables 4.2.6.8 and 6.1.1.4'

loop_
_geom_angle_atom_site_label_1
_geom_angle_atom_site_label_2
_geom_angle_atom_site_label_3
_geom_angle
_geom_angle_publ_flag
C5 S1 C2 88.30(12) ?
N3 C2 N21 123.3(2) ?
N3 C2 S1 117.69(19) ?
N21 C2 S1 118.96(19) ?
C2 N3 C4 111.2(2) ?
O4 C4 N3 123.4(2) ?
O4 C4 C5 123.2(2) ?
N3 C4 C5 113.4(2) ?
C5 C57 C51 130.2(2) y
C4 C5 C57 122.6(2) y
S1 C5 C57 127.8(2) y
C4 C5 S1 109.35(18) ?
C2 N21 C22 123.9(2) ?
C2 N21 C26 121.4(2) ?
C22 N21 C26 114.4(2) ?
N21 C22 C23 110.6(2) ?
N21 C22 H22A 109.5 ?
C23 C22 H22A 109.5 ?
N21 C22 H22B 109.5 ?
C23 C22 H22B 109.5 ?
H22A C22 H22B 108.1 ?
C22 C23 C24 110.9(2) ?
C22 C23 H23A 109.5 ?
C24 C23 H23A 109.5 ?
C22 C23 H23B 109.5 ?
C24 C23 H23B 109.5 ?
H23A C23 H23B 108.1 ?
C25 C24 C23 110.3(2) ?
C25 C24 H24A 109.6 ?
C23 C24 H24A 109.6 ?
C25 C24 H24B 109.6 ?
C23 C24 H24B 109.6 ?
H24A C24 H24B 108.1 ?
C24 C25 C26 111.9(2) ?
C24 C25 H25A 109.2 ?
C26 C25 H25A 109.2 ?
C24 C25 H25B 109.2 ?
C26 C25 H25B 109.2 ?
H25A C25 H25B 107.9 ?
N21 C26 C25 110.4(2) ?
N21 C26 H26A 109.6 ?
C25 C26 H26A 109.6 ?
N21 C26 H26B 109.6 ?
C25 C26 H26B 109.6 ?
H26A C26 H26B 108.1 ?
C5 C57 H57 114.9 ?
C51 C57 H57 114.9 ?
C56 C51 C52 116.6(2) ?
C52 C51 C57 118.7(2) y
C56 C51 C57 124.6(2) y
C53 C52 C51 122.4(2) ?
C53 C52 H52 118.8 ?
C51 C52 H52 118.8 ?
C52 C53 C54 120.7(2) ?
C52 C53 H53 119.7 ?
C54 C53 H53 119.7 ?
N54 C54 C53 121.4(2) ?
N54 C54 C55 121.2(2) ?
C53 C54 C55 117.4(2) ?
C56 C55 C54 120.7(2) ?
C56 C55 H55 119.7 ?
C54 C55 H55 119.7 ?
C55 C56 C51 122.0(2) ?
C55 C56 H56 119.0 ?
C51 C56 H56 119.0 ?
C54 N54 C59 120.4(2) ?
C54 N54 C58 120.4(2) ?
C59 N54 C58 119.0(2) ?
N54 C58 H58A 109.5 ?
N54 C58 H58B 109.5 ?
H58A C58 H58B 109.5 ?
N54 C58 H58C 109.5 ?
H58A C58 H58C 109.5 ?
H58B C58 H58C 109.5 ?
N54 C59 H59A 109.5 ?
N54 C59 H59B 109.5 ?
H59A C59 H59B 109.5 ?
N54 C59 H59C 109.5 ?
H59A C59 H59C 109.5 ?
H59B C59 H59C 109.5 ?

loop_
_geom_bond_atom_site_label_1
_geom_bond_atom_site_label_2
_geom_bond_distance
_geom_bond_publ_flag
S1 C2 1.775(3) y
C2 N3 1.316(3) y
C2 N21 1.336(3) ?
N3 C4 1.379(3) y
C4 C5 1.500(4) y
C5 S1 1.748(3) y
C4 O4 1.230(3) y
C5 C57 1.345(3) y
N21 C22 1.463(3) ?
N21 C26 1.468(3) ?
C22 C23 1.515(4) ?
C22 H22A 0.9900 ?
C22 H22B 0.9900 ?
C23 C24 1.529(4) ?
C23 H23A 0.9900 ?
C23 H23B 0.9900 ?
C24 C25 1.521(4) ?
C24 H24A 0.9900 ?
C24 H24B 0.9900 ?
C25 C26 1.522(4) ?
C25 H25A 0.9900 ?
C25 H25B 0.9900 ?
C26 H26A 0.9900 ?
C26 H26B 0.9900 ?
C57 C51 1.454(3) y
C57 H57 0.9500 ?
C51 C52 1.402(3) y
C52 C53 1.379(4) y
C52 H52 0.9500 ?
C53 C54 1.409(4) y
C53 H53 0.9500 ?
C54 C55 1.412(3) y
C55 C56 1.389(3) y
C55 H55 0.9500 ?
C56 H56 0.9500 ?
C56 C51 1.397(3) y
C54 N54 1.372(3) y
N54 C59 1.455(3) ?
N54 C58 1.459(3) ?
C58 H58A 0.9800 ?
C58 H58B 0.9800 ?
C58 H58C 0.9800 ?
C59 H59A 0.9800 ?
C59 H59B 0.9800 ?
C59 H59C 0.9800 ?

loop_
_geom_hbond_atom_site_label_D
_geom_hbond_atom_site_label_H
_geom_hbond_atom_site_label_A
_geom_hbond_site_symmetry_A
_geom_hbond_distance_DH
_geom_hbond_distance_HA
_geom_hbond_distance_DA
_geom_hbond_angle_DHA
_geom_hbond_publ_flag
C23 H23A Cg 3_666 0.99 2.71 3.680(3) 168 y
C23 H23B S1 3_656 0.99 2.94 3.902(3) 165 y

loop_
_geom_torsion_atom_site_label_1
_geom_torsion_atom_site_label_2
_geom_torsion_atom_site_label_3
_geom_torsion_atom_site_label_4
_geom_torsion
_geom_torsion_publ_flag
C5 S1 C2 N3 -2.9(2) ?
C5 S1 C2 N21 176.6(2) ?
N21 C2 N3 C4 -178.0(2) ?
S1 C2 N3 C4 1.5(3) ?
C2 N3 C4 O4 -179.4(2) ?
C2 N3 C4 C5 1.1(3) ?
O4 C4 C5 C57 -8.3(4) ?
N3 C4 C5 C57 171.3(2) ?
O4 C4 C5 S1 177.3(2) ?
N3 C4 C5 S1 -3.2(3) ?
C2 S1 C5 C57 -170.9(2) ?
C2 S1 C5 C4 3.15(17) ?
N3 C2 N21 C22 179.7(2) ?
S1 C2 N21 C22 0.1(3) ?
N3 C2 N21 C26 5.7(4) ?
S1 C2 N21 C26 -173.81(18) ?
C2 N21 C22 C23 128.7(3) ?
C26 N21 C22 C23 -57.0(3) ?
N21 C22 C23 C24 55.4(3) ?
C22 C23 C24 C25 -54.6(3) ?
C23 C24 C25 C26 53.8(3) ?
C2 N21 C26 C25 -130.0(2) ?
C22 N21 C26 C25 55.5(3) ?
C24 C25 C26 N21 -53.3(3) ?
C4 C5 C57 C51 -175.5(2) ?
S1 C5 C57 C51 -2.1(4) y
C5 C57 C51 C56 -20.6(4) ?
C5 C57 C51 C52 157.9(3) y
C56 C51 C52 C53 3.8(4) ?
C57 C51 C52 C53 -174.7(2) ?
C51 C52 C53 C54 -1.8(4) ?
C52 C53 C54 N54 177.9(2) ?
C52 C53 C54 C55 -2.5(4) ?
N54 C54 C55 C56 -175.9(2) ?
C53 C54 C55 C56 4.5(4) ?
C54 C55 C56 C51 -2.5(4) ?
C52 C51 C56 C55 -1.7(4) ?
C57 C51 C56 C55 176.8(2) ?
C55 C54 N54 C59 -1.3(4) ?
C53 C54 N54 C58 -6.4(4) y
C55 C54 N54 C58 174.0(2) ?
C53 C54 N54 C59 178.3(2) y

loop_
_cod_related_entry_id
_cod_related_entry_database
_cod_related_entry_code
1 ChemSpider 624068
